data_7103809
loop_
_publ_author_name
'Davidson, Matthew G.'
'Doherty, Cheryl L.'
'Johnson, Andrew L.'
'Mahon, Mary F.'

_publ_section_title
;
 Isolation and characterisation of transition and main group metal
 complexes supported by hydrogen-bonded zwitterionic polyphenolic
 ligands
;
_journal_coden_ASTM CHCOFS
_journal_issue 15
_journal_name_full
;
 Chemical Communications (Cambridge, United Kingdom)
;
_journal_page_first 1832
_journal_page_last 1833
_journal_paper_doi 10.1039/b303618a
_journal_year 2003
_chemical_formula_sum 'C54 H87 N O4 Zr'
_chemical_formula_weight 905.47
_space_group_IT_number 78
_symmetry_cell_setting tetragonal
_symmetry_space_group_name_Hall 'P 4cw'
_symmetry_space_group_name_H-M 'P 43'
_atom_sites_solution_hydrogens geom
_atom_sites_solution_primary direct
_atom_sites_solution_secondary difmap
_audit_creation_method SHELXL-97
_cell_angle_alpha 90.00
_cell_angle_beta 90.00
_cell_angle_gamma 90.00
_cell_formula_units_Z 4
_cell_length_a 14.58100(10)
_cell_length_b 14.58100(10)
_cell_length_c 25.4190(2)
_cell_measurement_temperature 150(2)
_cell_volume 5404.22(7)
_computing_cell_refinement 'Collect, Nonius program suite version 1.9 (1997)'
_computing_data_collection 'Collect, Nonius program suite version 1.9 (1997)'
_computing_data_reduction 'Denzo and Scalepack (otwinowski & Minor, 1997)'
_computing_molecular_graphics 'ORTEX (P.McArdle, 1995)'
_computing_publication_material 'SHELXL-97/2 (Sheldrick,1997)'
_computing_structure_refinement 'SHELXL-97 (Sheldrick, 1997)'
_computing_structure_solution 'SHELXS-97 (Sheldrick, 1990)'
_diffrn_ambient_temperature 150(2)
_diffrn_measured_fraction_theta_full 0.996
_diffrn_measured_fraction_theta_max 0.996
_diffrn_radiation_monochromator graphite
_diffrn_radiation_source 'fine-focus sealed tube'
_diffrn_radiation_type MoK\a
_diffrn_radiation_wavelength 0.71073
_diffrn_reflns_av_R_equivalents 0.0486
_diffrn_reflns_av_sigmaI/netI 0.0310
_diffrn_reflns_limit_h_max 18
_diffrn_reflns_limit_h_min -18
_diffrn_reflns_limit_k_max 18
_diffrn_reflns_limit_k_min -17
_diffrn_reflns_limit_l_max 32
_diffrn_reflns_limit_l_min -32
_diffrn_reflns_number 100213
_diffrn_reflns_theta_full 27.48
_diffrn_reflns_theta_max 27.48
_diffrn_reflns_theta_min 3.69
_exptl_absorpt_coefficient_mu 0.244
_exptl_absorpt_correction_T_max 0.9597
_exptl_absorpt_correction_T_min 0.9415
_exptl_absorpt_correction_type semi-empirical
_exptl_crystal_density_diffrn 1.113
_exptl_crystal_density_method 'not measured'
_exptl_crystal_F_000 1960
_exptl_crystal_size_max 0.25
_exptl_crystal_size_mid 0.20
_exptl_crystal_size_min 0.17
_refine_diff_density_max 0.361
_refine_diff_density_min -0.310
_refine_diff_density_rms 0.041
_refine_ls_abs_structure_details 'Flack H D (1983), Acta Cryst. A39, 876-881'
_refine_ls_abs_structure_Flack 0.54(3)
_refine_ls_extinction_coef 0.0075(6)
_refine_ls_extinction_expression Fc^*^=kFc[1+0.001xFc^2^\l^3^/sin(2\q)]^-1/4^
_refine_ls_extinction_method SHELXL
_refine_ls_goodness_of_fit_ref 1.018
_refine_ls_hydrogen_treatment mixed
_refine_ls_matrix_type full
_refine_ls_number_parameters 768
_refine_ls_number_reflns 12336
_refine_ls_number_restraints 55
_refine_ls_restrained_S_all 1.020
_refine_ls_R_factor_all 0.0450
_refine_ls_R_factor_gt 0.0364
_refine_ls_shift/su_max 0.805
_refine_ls_shift/su_mean 0.027
_refine_ls_structure_factor_coef Fsqd
_refine_ls_weighting_details 'calc w=1/[\s^2^(Fo^2^)+(0.0531P)^2^+1.5428P] where P=(Fo^2^+2Fc^2^)/3'
_refine_ls_weighting_scheme calc
_refine_ls_wR_factor_gt 0.0902
_refine_ls_wR_factor_ref 0.0958
_reflns_number_gt 10968
_reflns_number_total 12336
_reflns_threshold_expression >2sigma(I)
_cod_data_source_file b303618a.txt
_cod_data_source_block 3b
_cod_depositor_comments
;
The following automatic conversions were performed:
'_symmetry_cell_setting' value 'Tetragonal' changed to 'tetragonal'
according to '/home/saulius/struct/CIF-dictionaries/cif_core.dic'
dictionary named 'cif_core.dic' version 2.4.1 from 2010-06-29.

Automatic conversion script
Id: cif_fix_enum 1527 2010-12-29 10:47:43Z saulius 
;
_cod_original_sg_symbol_H-M P4(3)
_cod_database_code 7103809

loop_
_symmetry_equiv_pos_as_xyz
'x, y, z'
'-y, x, z+3/4'
'-x, -y, z+1/2'
'y, -x, z+1/4'

loop_
_atom_site_label
_atom_site_type_symbol
_atom_site_fract_x
_atom_site_fract_y
_atom_site_fract_z
_atom_site_U_iso_or_equiv
_atom_site_adp_type
_atom_site_occupancy
_atom_site_symmetry_multiplicity
_atom_site_calc_flag
_atom_site_refinement_flags
_atom_site_disorder_assembly
_atom_site_disorder_group
Zr1 Zr 0.254103(15) 0.758611(12) 0.076146(15) 0.03033(7) Uani 1 1 d . . .
O1 O 0.35295(15) 0.77188(17) 0.02404(10) 0.0356(5) Uani 0.75 1 d P A -2
O1A O 0.3742(4) 0.7252(5) 0.0488(3) 0.0338(14) Uani 0.25 1 d P A -1
O2 O 0.13150(16) 0.79720(15) 0.05515(10) 0.0391(5) Uani 0.75 1 d P A -2
O2A O 0.1776(4) 0.8241(4) 0.0204(3) 0.0302(13) Uani 0.25 1 d P A -1
O3 O 0.26143(18) 0.65434(14) 0.12665(9) 0.0355(5) Uani 0.75 1 d P A -2
O3A O 0.1950(5) 0.6732(5) 0.1237(3) 0.0379(15) Uani 0.25 1 d P A -1
O4 O 0.28561(14) 0.85776(12) 0.12222(8) 0.0455(4) Uani 1 1 d . A .
N1 N 0.21544(13) 0.63146(13) 0.01766(8) 0.0309(4) Uani 1 1 d . A .
C11 C 0.4003(2) 0.7212(2) -0.01220(14) 0.0326(6) Uani 0.75 1 d P A -2
C11A C 0.4185(7) 0.6803(8) 0.0095(4) 0.0315(18) Uani 0.25 1 d PU A -1
C12 C 0.4933(6) 0.7318(6) -0.0208(3) 0.0323(13) Uani 0.75 1 d P A -2
C12A C 0.5086(16) 0.723(2) -0.0090(9) 0.034(4) Uani 0.25 1 d PU A -1
C13 C 0.5341(6) 0.6752(8) -0.0549(5) 0.0332(17) Uani 0.75 1 d P A -2
H13 H 0.5982 0.6821 -0.0601 0.040 Uiso 0.75 1 calc PR A -2
C13A C 0.553(2) 0.667(3) -0.0542(19) 0.042(7) Uani 0.25 1 d PU A -1
H13A H 0.6130 0.6846 -0.0656 0.051 Uiso 0.25 1 calc PR A -1
C14 C 0.4895(5) 0.6072(6) -0.0830(3) 0.0364(14) Uani 0.75 1 d P A -2
C14A C 0.5075(15) 0.5878(17) -0.0810(13) 0.047(6) Uani 0.25 1 d PU A -1
C15 C 0.3978(2) 0.5994(2) -0.07614(13) 0.0332(6) Uani 0.75 1 d P A -2
H15 H 0.3649 0.5541 -0.0952 0.040 Uiso 0.75 1 calc PR A -2
C15A C 0.4197(5) 0.5579(6) -0.0537(4) 0.0286(16) Uani 0.25 1 d PU A -1
H15A H 0.3907 0.5036 -0.0659 0.034 Uiso 0.25 1 calc PR A -1
C16 C 0.3508(2) 0.6566(2) -0.04154(12) 0.0318(6) Uani 0.75 1 d P A -2
C16A C 0.3791(6) 0.6047(5) -0.0123(4) 0.0300(16) Uani 0.25 1 d PU A -1
C17 C 0.54924(17) 0.80690(18) 0.01036(10) 0.0419(6) Uani 1 1 d . . .
C171 C 0.64851(19) 0.8140(2) -0.00977(12) 0.0513(6) Uiso 1 1 d . A .
H17A H 0.6481 0.8253 -0.0478 0.077 Uiso 1 1 calc R . .
H17B H 0.6810 0.7566 -0.0025 0.077 Uiso 1 1 calc R . .
H17C H 0.6797 0.8648 0.0081 0.077 Uiso 1 1 calc R . .
C172 C 0.5031(2) 0.8993(2) -0.00016(13) 0.0569(7) Uiso 1 1 d . A .
H17D H 0.4396 0.8974 0.0123 0.085 Uiso 1 1 calc R . .
H17E H 0.5038 0.9120 -0.0380 0.085 Uiso 1 1 calc R . .
H17F H 0.5364 0.9478 0.0185 0.085 Uiso 1 1 calc R . .
C173 C 0.5534(2) 0.7887(2) 0.06929(12) 0.0570(7) Uani 1 1 d . A .
H17G H 0.4910 0.7840 0.0833 0.086 Uiso 1 1 calc R . .
H17H H 0.5857 0.8393 0.0867 0.086 Uiso 1 1 calc R . .
H17I H 0.5863 0.7312 0.0758 0.086 Uiso 1 1 calc R . .
C18 C 0.54577(18) 0.54412(19) -0.12156(13) 0.0524(7) Uani 1 1 d . . .
C181 C 0.6249(3) 0.4940(2) -0.09313(17) 0.0744(10) Uani 1 1 d . A .
H18A H 0.5997 0.4549 -0.0653 0.112 Uiso 1 1 calc R . .
H18B H 0.6666 0.5392 -0.0776 0.112 Uiso 1 1 calc R . .
H18C H 0.6585 0.4560 -0.1184 0.112 Uiso 1 1 calc R . .
C182 C 0.5864(2) 0.6054(2) -0.16418(13) 0.0582(8) Uani 1 1 d . A .
H18D H 0.5369 0.6380 -0.1824 0.087 Uiso 1 1 calc R . .
H18E H 0.6203 0.5677 -0.1895 0.087 Uiso 1 1 calc R . .
H18F H 0.6281 0.6500 -0.1481 0.087 Uiso 1 1 calc R . .
C183 C 0.4844(3) 0.4732(3) -0.1481(2) 0.1025(18) Uani 1 1 d . A .
H18G H 0.4574 0.4330 -0.1214 0.154 Uiso 1 1 calc R . .
H18H H 0.5209 0.4365 -0.1727 0.154 Uiso 1 1 calc R . .
H18I H 0.4354 0.5045 -0.1674 0.154 Uiso 1 1 calc R . .
C1 C 0.2480(2) 0.6510(2) -0.03612(12) 0.0337(6) Uani 0.75 1 d P A -2
H1A H 0.2211 0.7099 -0.0479 0.040 Uiso 0.75 1 calc PR A -2
H1B H 0.2251 0.6024 -0.0599 0.040 Uiso 0.75 1 calc PR A -2
C1A C 0.2932(7) 0.5662(6) 0.0122(5) 0.034(2) Uani 0.25 1 d P A -1
H1C H 0.2724 0.5136 -0.0094 0.041 Uiso 0.25 1 calc PR A -1
H1D H 0.3087 0.5423 0.0475 0.041 Uiso 0.25 1 calc PR A -1
C21 C 0.0707(2) 0.7851(2) 0.01508(14) 0.0351(7) Uani 0.75 1 d P A -2
C21A C 0.1076(6) 0.8079(6) -0.0150(4) 0.0300(10) Uani 0.25 1 d PU A -1
C22 C 0.0200(2) 0.8598(2) -0.00531(15) 0.0327(8) Uani 0.75 1 d P A -2
C22A C 0.0366(8) 0.8723(8) -0.0242(4) 0.0302(10) Uani 0.25 1 d PU A -1
C23 C -0.0364(4) 0.8455(3) -0.0494(3) 0.0370(12) Uani 0.75 1 d P A -2
H23 H -0.0690 0.8952 -0.0647 0.044 Uiso 0.75 1 calc PR A -2
C23A C -0.0348(16) 0.8265(13) -0.0541(8) 0.0304(11) Uani 0.25 1 d PU A -1
H23A H -0.0944 0.8496 -0.0470 0.036 Uiso 0.25 1 calc PR A -1
C24 C -0.0444(3) 0.7545(3) -0.07099(16) 0.0347(10) Uani 0.75 1 d P A -2
C24A C -0.0344(11) 0.7643(11) -0.0866(5) 0.0303(10) Uani 0.25 1 d PU A -1
C25 C 0.0059(2) 0.6826(2) -0.04904(13) 0.0345(6) Uani 0.75 1 d P A -2
H25 H 0.0013 0.6229 -0.0638 0.041 Uiso 0.75 1 calc PR A -2
C25A C 0.0427(6) 0.7059(6) -0.0781(4) 0.0303(10) Uani 0.25 1 d PU A -1
H25A H 0.0460 0.6500 -0.0972 0.036 Uiso 0.25 1 calc PR A -1
C26 C 0.0629(2) 0.6974(2) -0.00563(13) 0.0343(6) Uani 0.75 1 d P A -2
C26A C 0.1127(6) 0.7268(6) -0.0436(3) 0.0301(10) Uani 0.25 1 d PU A -1
C27 C 0.02895(19) 0.95776(18) 0.01589(12) 0.0494(7) Uani 1 1 d . . .
C271 C 0.0095(3) 0.9532(2) 0.07514(15) 0.0674(9) Uani 1 1 d . A .
H27A H -0.0515 0.9268 0.0810 0.101 Uiso 1 1 calc R . .
H27B H 0.0117 1.0151 0.0901 0.101 Uiso 1 1 calc R . .
H27C H 0.0558 0.9147 0.0923 0.101 Uiso 1 1 calc R . .
C272 C 0.1244(2) 0.9991(2) 0.00667(18) 0.0764(11) Uani 1 1 d . A .
H27D H 0.1367 1.0021 -0.0312 0.115 Uiso 1 1 calc R . .
H27E H 0.1708 0.9606 0.0237 0.115 Uiso 1 1 calc R . .
H27F H 0.1267 1.0610 0.0216 0.115 Uiso 1 1 calc R . .
C273 C -0.0415(2) 1.02339(19) -0.00805(13) 0.0556(7) Uani 1 1 d . A .
H27G H -0.0313 1.0279 -0.0461 0.083 Uiso 1 1 calc R . .
H27H H -0.0347 1.0842 0.0080 0.083 Uiso 1 1 calc R . .
H27I H -0.1034 1.0001 -0.0014 0.083 Uiso 1 1 calc R . .
C28 C -0.10610(17) 0.73504(18) -0.12055(11) 0.0419(6) Uani 1 1 d . . .
C281 C -0.0465(3) 0.7084(3) -0.16824(16) 0.0828(11) Uani 1 1 d . A .
H28A H -0.0066 0.7599 -0.1777 0.124 Uiso 1 1 calc R . .
H28B H -0.0862 0.6933 -0.1981 0.124 Uiso 1 1 calc R . .
H28C H -0.0088 0.6550 -0.1592 0.124 Uiso 1 1 calc R . .
C282 C -0.1676(2) 0.6546(2) -0.10643(15) 0.0645(8) Uani 1 1 d . A .
H28D H -0.1296 0.6017 -0.0968 0.097 Uiso 1 1 calc R . .
H28E H -0.2060 0.6387 -0.1367 0.097 Uiso 1 1 calc R . .
H28F H -0.2067 0.6714 -0.0766 0.097 Uiso 1 1 calc R . .
C283 C -0.1663(2) 0.8161(2) -0.13530(14) 0.0612(8) Uani 1 1 d . A .
H28G H -0.1275 0.8686 -0.1445 0.092 Uiso 1 1 calc R . .
H28H H -0.2055 0.8324 -0.1054 0.092 Uiso 1 1 calc R . .
H28I H -0.2047 0.7997 -0.1655 0.092 Uiso 1 1 calc R . .
C2 C 0.1146(3) 0.6186(3) 0.01812(16) 0.0347(8) Uani 0.75 1 d P A -2
H2A H 0.0940 0.6101 0.0549 0.042 Uiso 0.75 1 calc PR A -2
H2B H 0.0994 0.5619 -0.0015 0.042 Uiso 0.75 1 calc PR A -2
C2A C 0.1930(8) 0.6677(6) -0.0394(4) 0.035(2) Uani 0.25 1 d P A -1
H2C H 0.2469 0.7019 -0.0526 0.042 Uiso 0.25 1 calc PR A -1
H2D H 0.1839 0.6141 -0.0628 0.042 Uiso 0.25 1 calc PR A -1
C31 C 0.2312(2) 0.5669(2) 0.13330(14) 0.0317(6) Uani 0.75 1 d P A -2
C31A C 0.1719(7) 0.5842(7) 0.1306(4) 0.033(2) Uani 0.25 1 d P A -1
C32 C 0.2016(4) 0.5369(3) 0.1841(2) 0.0316(10) Uani 0.75 1 d P A -2
C32A C 0.190(3) 0.523(3) 0.1762(15) 0.118(16) Uani 0.25 1 d P A -1
C33 C 0.1734(8) 0.4449(6) 0.1880(4) 0.0309(16) Uani 0.75 1 d P A -2
H33 H 0.1573 0.4215 0.2217 0.037 Uiso 0.75 1 calc PR A -2
C33A C 0.166(3) 0.441(3) 0.1744(10) 0.041(8) Uani 0.25 1 d P A -1
H33A H 0.1675 0.4081 0.2068 0.049 Uiso 0.25 1 calc PR A -1
C34 C 0.1677(5) 0.3838(5) 0.1424(4) 0.0372(13) Uani 0.75 1 d P A -2
C34A C 0.142(2) 0.4003(19) 0.1384(15) 0.052(7) Uani 0.25 1 d P A -1
C35 C 0.1953(2) 0.4205(2) 0.09427(13) 0.0371(7) Uani 0.75 1 d P A -2
H35 H 0.1925 0.3828 0.0638 0.045 Uiso 0.75 1 calc PR A -2
C35A C 0.1323(8) 0.4400(6) 0.0898(4) 0.038(2) Uani 0.25 1 d P A -1
H35A H 0.1166 0.4043 0.0599 0.045 Uiso 0.25 1 calc PR A -1
C36 C 0.2269(2) 0.51055(19) 0.08909(12) 0.0324(6) Uani 0.75 1 d P A -2
C36A C 0.1462(5) 0.5336(6) 0.0856(3) 0.0307(18) Uani 0.25 1 d P A -1
C37 C 0.20746(18) 0.59688(18) 0.23204(10) 0.0409(5) Uani 1 1 d . . .
C371 C 0.1831(2) 0.5429(2) 0.28196(10) 0.0487(6) Uani 1 1 d . A .
H37A H 0.1203 0.5196 0.2791 0.073 Uiso 1 1 calc R . .
H37B H 0.1879 0.5833 0.3127 0.073 Uiso 1 1 calc R . .
H37C H 0.2256 0.4913 0.2860 0.073 Uiso 1 1 calc R . .
C372 C 0.3072(2) 0.6305(2) 0.23831(13) 0.0587(7) Uani 1 1 d . A .
H37D H 0.3487 0.5776 0.2391 0.088 Uiso 1 1 calc R . .
H37E H 0.3131 0.6650 0.2712 0.088 Uiso 1 1 calc R . .
H37F H 0.3233 0.6702 0.2086 0.088 Uiso 1 1 calc R . .
C373 C 0.1421(2) 0.6775(2) 0.22818(12) 0.0559(7) Uani 1 1 d . A .
H37G H 0.1609 0.7174 0.1991 0.084 Uiso 1 1 calc R . .
H37H H 0.1433 0.7122 0.2612 0.084 Uiso 1 1 calc R . .
H37I H 0.0798 0.6549 0.2217 0.084 Uiso 1 1 calc R . .
C38 C 0.1329(2) 0.28804(19) 0.14844(13) 0.0555(8) Uani 1 1 d . . .
C381 C 0.1973(3) 0.2395(2) 0.1882(2) 0.0871(13) Uani 1 1 d . A .
H38A H 0.1978 0.2735 0.2214 0.131 Uiso 1 1 calc R . .
H38B H 0.2596 0.2372 0.1738 0.131 Uiso 1 1 calc R . .
H38C H 0.1754 0.1769 0.1945 0.131 Uiso 1 1 calc R . .
C382 C 0.0357(2) 0.2866(2) 0.17214(15) 0.0661(9) Uani 1 1 d . A .
H38D H 0.0380 0.3090 0.2085 0.099 Uiso 1 1 calc R . .
H38E H 0.0119 0.2238 0.1717 0.099 Uiso 1 1 calc R . .
H38F H -0.0047 0.3262 0.1513 0.099 Uiso 1 1 calc R . .
C383 C 0.1306(5) 0.2357(3) 0.09710(18) 0.123(2) Uani 1 1 d . A .
H38G H 0.1033 0.1751 0.1029 0.184 Uiso 1 1 calc R . .
H38H H 0.1932 0.2284 0.0837 0.184 Uiso 1 1 calc R . .
H38I H 0.0938 0.2696 0.0714 0.184 Uiso 1 1 calc R . .
C3 C 0.2604(2) 0.5448(2) 0.03681(14) 0.0328(6) Uani 0.75 1 d P A -2
H3A H 0.2503 0.4961 0.0103 0.039 Uiso 0.75 1 calc PR A -2
H3B H 0.3273 0.5554 0.0393 0.039 Uiso 0.75 1 calc PR A -2
C3A C 0.1320(8) 0.5812(9) 0.0345(5) 0.039(3) Uani 0.25 1 d P A -1
H3C H 0.1154 0.5355 0.0073 0.047 Uiso 0.25 1 calc PR A -1
H3D H 0.0803 0.6249 0.0379 0.047 Uiso 0.25 1 calc PR A -1
C41 C 0.3060(3) 0.9330(3) 0.15455(16) 0.0799(13) Uani 1 1 d . . .
C42 C 0.3607(8) 0.9995(5) 0.1299(3) 0.234(6) Uani 1 1 d . A .
H42A H 0.3618 0.9883 0.0919 0.350 Uiso 1 1 calc R . .
H42B H 0.4233 0.9962 0.1439 0.350 Uiso 1 1 calc R . .
H42C H 0.3352 1.0606 0.1368 0.350 Uiso 1 1 calc R . .
C43A C 0.2511(10) 0.9489(7) 0.1924(5) 0.128(3) Uani 0.51 1 d PU A 2
H43A H 0.1878 0.9404 0.1804 0.192 Uiso 0.51 1 calc PR A 2
H43B H 0.2594 1.0121 0.2046 0.192 Uiso 0.51 1 calc PR A 2
H43C H 0.2639 0.9064 0.2214 0.192 Uiso 0.51 1 calc PR A 2
C43B C 0.3549(10) 0.9010(7) 0.1992(5) 0.126(3) Uani 0.49 1 d PU A 1
H43D H 0.3504 0.9463 0.2276 0.189 Uiso 0.49 1 calc PR A 1
H43E H 0.4195 0.8919 0.1899 0.189 Uiso 0.49 1 calc PR A 1
H43F H 0.3286 0.8427 0.2110 0.189 Uiso 0.49 1 calc PR A 1
C500 C -0.1112(4) 0.7500(6) 0.1458(3) 0.154(3) Uani 1 1 d . . .
H50D H -0.1275 0.8150 0.1481 0.231 Uiso 1 1 calc R . .
H50E H -0.0446 0.7440 0.1418 0.231 Uiso 1 1 calc R . .
H50F H -0.1308 0.7183 0.1779 0.231 Uiso 1 1 calc R . .
C501 C -0.1542(4) 0.7115(4) 0.1030(2) 0.1136(17) Uani 1 1 d . . .
H50G H -0.1358 0.7442 0.0705 0.136 Uiso 1 1 calc R . .
H50H H -0.2215 0.7171 0.1069 0.136 Uiso 1 1 calc R . .
C502 C -0.1273(5) 0.6096(6) 0.0988(3) 0.147(3) Uani 1 1 d . . .
H50I H -0.0595 0.6075 0.1006 0.176 Uiso 1 1 calc R . .
H50J H -0.1501 0.5798 0.1312 0.176 Uiso 1 1 calc R . .
C503 C -0.1517(5) 0.5544(5) 0.0584(3) 0.146(3) Uani 1 1 d . . .
H50K H -0.1288 0.5856 0.0264 0.175 Uiso 1 1 calc R . .
H50L H -0.2194 0.5585 0.0567 0.175 Uiso 1 1 calc R . .
C504 C -0.1319(5) 0.4631(7) 0.0509(4) 0.176(4) Uani 1 1 d . . .
H50M H -0.0641 0.4608 0.0508 0.211 Uiso 1 1 calc R . .
H50N H -0.1508 0.4337 0.0844 0.211 Uiso 1 1 calc R . .
C505 C -0.1565(7) 0.4027(6) 0.0140(5) 0.244(7) Uani 1 1 d . . .
H50O H -0.1329 0.3419 0.0234 0.366 Uiso 1 1 calc R . .
H50P H -0.1310 0.4215 -0.0200 0.366 Uiso 1 1 calc R . .
H50Q H -0.2235 0.4004 0.0117 0.366 Uiso 1 1 calc R . .

loop_
_atom_site_aniso_label
_atom_site_aniso_U_11
_atom_site_aniso_U_22
_atom_site_aniso_U_33
_atom_site_aniso_U_23
_atom_site_aniso_U_13
_atom_site_aniso_U_12
Zr1 0.03441(13) 0.02718(12) 0.02939(10) -0.00231(11) -0.00113(9) -0.00057(9)
O1 0.0375(12) 0.0323(12) 0.0371(13) -0.0053(11) 0.0043(10) -0.0054(10)
O1A 0.030(3) 0.037(4) 0.035(4) -0.012(3) -0.003(3) -0.006(3)
O2 0.0411(12) 0.0347(11) 0.0415(13) -0.0101(10) -0.0084(10) 0.0065(9)
O2A 0.034(3) 0.024(3) 0.033(3) 0.002(2) -0.010(3) -0.001(2)
O3 0.0443(15) 0.0304(11) 0.0319(12) -0.0003(9) -0.0047(10) -0.0023(10)
O3A 0.039(4) 0.045(4) 0.029(4) -0.012(3) 0.003(3) -0.009(3)
O4 0.0612(12) 0.0360(9) 0.0393(10) -0.0105(8) -0.0033(9) -0.0033(8)
N1 0.0296(9) 0.0306(10) 0.0326(10) 0.0009(8) 0.0005(7) 0.0013(7)
C11 0.0399(17) 0.0300(16) 0.0280(17) 0.0016(13) 0.0020(14) -0.0059(13)
C11A 0.030(4) 0.037(5) 0.028(5) 0.000(4) 0.008(3) -0.003(3)
C12 0.030(3) 0.037(2) 0.030(4) -0.003(2) -0.010(2) -0.0079(19)
C12A 0.008(6) 0.077(10) 0.017(9) -0.006(7) -0.008(5) -0.006(5)
C13 0.016(4) 0.039(2) 0.045(3) -0.0003(18) 0.002(3) -0.004(3)
C13A 0.012(9) 0.044(10) 0.072(13) -0.022(9) 0.011(8) -0.002(7)
C14 0.030(4) 0.035(3) 0.044(2) -0.0136(19) 0.007(2) 0.003(2)
C14A 0.009(6) 0.030(10) 0.102(12) -0.022(8) 0.014(6) -0.001(6)
C15 0.0347(16) 0.0352(17) 0.0297(16) -0.0069(13) 0.0008(13) -0.0076(13)
C15A 0.017(3) 0.027(4) 0.042(5) -0.002(3) -0.001(3) 0.004(3)
C16 0.0328(15) 0.0314(14) 0.0312(16) 0.0020(12) 0.0006(12) -0.0040(11)
C16A 0.025(4) 0.024(3) 0.041(5) 0.003(3) -0.001(3) 0.008(3)
C17 0.0403(13) 0.0435(13) 0.0420(14) -0.0073(11) -0.0009(10) -0.0131(10)
C173 0.0664(18) 0.0588(16) 0.0459(17) -0.0072(13) -0.0035(14) -0.0203(13)
C18 0.0426(14) 0.0477(15) 0.0671(19) -0.0214(14) 0.0145(13) -0.0105(11)
C181 0.074(2) 0.0522(19) 0.097(3) -0.0002(18) 0.018(2) 0.0095(16)
C182 0.0490(15) 0.0691(19) 0.0566(19) -0.0177(15) 0.0080(13) 0.0053(13)
C183 0.065(2) 0.102(3) 0.140(4) -0.088(3) 0.045(2) -0.037(2)
C1 0.0380(18) 0.0362(16) 0.0268(16) -0.0002(12) -0.0024(13) -0.0024(14)
C1A 0.033(5) 0.023(4) 0.048(6) -0.001(4) 0.004(4) -0.007(3)
C21 0.0298(16) 0.0392(17) 0.0362(19) -0.0005(14) -0.0029(14) 0.0004(13)
C21A 0.033(2) 0.034(2) 0.023(2) -0.0041(18) -0.0005(18) 0.0060(18)
C22 0.0287(16) 0.0357(17) 0.034(2) -0.0010(15) 0.0017(14) 0.0002(13)
C22A 0.033(2) 0.034(2) 0.023(2) -0.0040(19) -0.0004(19) 0.0062(19)
C23 0.0297(17) 0.023(2) 0.058(3) -0.0126(19) -0.0013(17) 0.0066(18)
C23A 0.034(2) 0.034(2) 0.023(2) -0.0039(19) -0.0004(19) 0.0066(19)
C24 0.0270(17) 0.041(2) 0.037(3) -0.0024(19) -0.0014(17) 0.0009(13)
C24A 0.034(2) 0.034(2) 0.023(2) -0.0041(19) -0.0002(19) 0.0067(19)
C25 0.0267(14) 0.0393(16) 0.0374(17) -0.0064(13) 0.0003(13) 0.0004(12)
C25A 0.034(2) 0.034(2) 0.023(2) -0.0046(18) -0.0005(18) 0.0062(18)
C26 0.0284(14) 0.0372(15) 0.0372(17) -0.0006(12) 0.0041(12) -0.0006(11)
C26A 0.033(2) 0.034(2) 0.023(2) -0.0043(18) -0.0005(18) 0.0061(18)
C27 0.0451(14) 0.0373(13) 0.0658(18) -0.0147(12) -0.0083(13) 0.0092(10)
C271 0.088(2) 0.0496(15) 0.064(2) -0.0106(16) -0.0233(19) 0.0122(14)
C272 0.0541(18) 0.061(2) 0.114(3) -0.033(2) -0.0032(19) -0.0063(15)
C273 0.0590(17) 0.0419(15) 0.0659(19) -0.0072(13) -0.0111(14) 0.0146(12)
C28 0.0327(12) 0.0504(15) 0.0426(14) -0.0066(11) -0.0018(10) 0.0027(10)
C281 0.090(3) 0.093(3) 0.065(2) -0.011(2) 0.022(2) 0.017(2)
C282 0.0511(17) 0.068(2) 0.075(2) -0.0080(17) -0.0078(15) -0.0097(15)
C283 0.0599(18) 0.066(2) 0.0581(19) -0.0068(15) -0.0212(15) 0.0160(15)
C2 0.0318(18) 0.034(2) 0.038(2) -0.0049(15) 0.0016(15) -0.0069(14)
C2A 0.040(6) 0.035(5) 0.030(5) 0.000(4) -0.005(4) 0.016(4)
C31 0.0327(18) 0.0293(16) 0.0330(19) 0.0021(13) -0.0029(13) -0.0004(13)
C31A 0.026(5) 0.036(5) 0.037(6) 0.000(4) 0.008(4) -0.005(4)
C32 0.051(2) 0.0238(17) 0.020(2) 0.0009(17) 0.0020(19) -0.0075(16)
C32A 0.087(18) 0.18(3) 0.086(18) -0.11(2) -0.015(13) -0.003(18)
C33 0.042(3) 0.026(3) 0.025(5) -0.001(3) 0.001(3) -0.0022(17)
C33A 0.043(8) 0.074(16) 0.006(10) 0.013(9) -0.001(7) -0.009(8)
C34 0.049(4) 0.025(4) 0.038(3) 0.000(3) 0.010(2) 0.004(2)
C34A 0.080(18) 0.019(7) 0.058(11) 0.017(6) 0.023(13) 0.022(8)
C35 0.0384(19) 0.0320(15) 0.0410(18) -0.0031(12) 0.0057(13) 0.0014(13)
C35A 0.042(6) 0.031(4) 0.039(6) -0.006(4) 0.021(4) -0.006(4)
C36 0.0344(15) 0.0272(13) 0.0356(17) 0.0016(11) -0.0002(12) 0.0030(11)
C36A 0.022(4) 0.037(4) 0.033(5) 0.004(4) 0.004(3) -0.006(3)
C37 0.0483(14) 0.0461(14) 0.0281(12) -0.0004(10) -0.0006(10) -0.0026(11)
C371 0.0563(16) 0.0559(16) 0.0339(14) 0.0015(11) -0.0001(11) -0.0049(12)
C372 0.0541(17) 0.0634(18) 0.0585(19) -0.0017(15) 0.0035(14) -0.0167(14)
C373 0.0687(19) 0.0494(16) 0.0495(17) -0.0083(13) -0.0071(14) 0.0098(14)
C38 0.0718(19) 0.0369(14) 0.0576(18) -0.0013(12) 0.0233(15) -0.0093(13)
C381 0.079(3) 0.0482(19) 0.134(4) 0.016(2) 0.009(3) 0.0029(17)
C382 0.070(2) 0.0582(19) 0.070(2) 0.0095(16) 0.0087(17) -0.0156(15)
C383 0.227(6) 0.051(2) 0.090(3) -0.0286(19) 0.074(4) -0.056(3)
C3 0.0302(16) 0.0297(15) 0.0384(19) -0.0011(13) -0.0006(13) 0.0043(12)
C3A 0.032(6) 0.050(8) 0.035(7) -0.010(5) 0.008(5) -0.009(5)
C41 0.115(3) 0.066(2) 0.059(2) -0.0396(19) 0.016(2) -0.033(2)
C42 0.424(15) 0.130(5) 0.147(6) -0.091(5) 0.128(8) -0.179(8)
C43A 0.180(9) 0.093(6) 0.111(6) -0.058(5) 0.014(7) -0.043(6)
C43B 0.193(9) 0.082(6) 0.103(6) -0.036(5) -0.039(7) -0.030(6)
C500 0.110(4) 0.240(9) 0.112(5) 0.033(5) -0.005(4) -0.073(5)
C501 0.105(4) 0.136(5) 0.100(4) 0.008(3) 0.018(3) -0.016(3)
C502 0.130(5) 0.161(7) 0.150(6) -0.003(5) 0.050(5) -0.023(5)
C503 0.140(6) 0.135(5) 0.162(7) -0.030(5) 0.065(5) -0.050(5)
C504 0.100(5) 0.183(8) 0.246(10) -0.089(7) 0.032(5) -0.009(5)
C505 0.252(11) 0.151(7) 0.328(15) -0.084(9) 0.177(11) -0.055(7)

loop_
_atom_type_symbol
_atom_type_description
_atom_type_scat_dispersion_real
_atom_type_scat_dispersion_imag
_atom_type_scat_source
C C 0.0033 0.0016 'International Tables Vol C Tables 4.2.6.8 and 6.1.1.4'
H H 0.0000 0.0000 'International Tables Vol C Tables 4.2.6.8 and 6.1.1.4'
N N 0.0061 0.0033 'International Tables Vol C Tables 4.2.6.8 and 6.1.1.4'
O O 0.0106 0.0060 'International Tables Vol C Tables 4.2.6.8 and 6.1.1.4'
Zr Zr -2.9673 0.5597 'International Tables Vol C Tables 4.2.6.8 and 6.1.1.4'

loop_
_geom_angle_atom_site_label_1
_geom_angle_atom_site_label_2
_geom_angle_atom_site_label_3
_geom_angle
_geom_angle_site_symmetry_1
_geom_angle_site_symmetry_3
_geom_angle_publ_flag
O4 Zr1 O3A 102.1(2) . . ?
O4 Zr1 O1A 101.05(19) . . ?
O3A Zr1 O1A 117.5(3) . . ?
O4 Zr1 O2 99.76(9) . . ?
O3A Zr1 O2 87.0(2) . . ?
O1A Zr1 O2 143.1(2) . . ?
O4 Zr1 O1 99.30(9) . . ?
O3A Zr1 O1 144.0(2) . . ?
O1A Zr1 O1 28.9(2) . . ?
O2 Zr1 O1 117.35(11) . . ?
O4 Zr1 O3 99.73(9) . . ?
O3A Zr1 O3 29.7(2) . . ?
O1A Zr1 O3 89.5(3) . . ?
O2 Zr1 O3 116.48(11) . . ?
O1 Zr1 O3 118.00(12) . . ?
O4 Zr1 O2A 101.70(17) . . ?
O3A Zr1 O2A 119.4(3) . . ?
O1A Zr1 O2A 111.1(3) . . ?
O2 Zr1 O2A 34.2(2) . . ?
O1 Zr1 O2A 83.5(2) . . ?
O3 Zr1 O2A 146.47(19) . . ?
O4 Zr1 N1 179.40(8) . . ?
O3A Zr1 N1 77.8(2) . . ?
O1A Zr1 N1 78.46(18) . . ?
O2 Zr1 N1 80.84(8) . . ?
O1 Zr1 N1 80.44(8) . . ?
O3 Zr1 N1 79.94(8) . . ?
O2A Zr1 N1 78.81(17) . . ?
C11 O1 Zr1 140.4(2) . . ?
C11A O1A Zr1 144.3(6) . . ?
C21 O2 Zr1 139.9(2) . . ?
C21A O2A Zr1 141.0(5) . . ?
C31 O3 Zr1 141.1(2) . . ?
C31A O3A Zr1 144.0(6) . . ?
C41 O4 Zr1 177.3(3) . . ?
C1 N1 C2 110.6(2) . . ?
C1 N1 C3A 128.8(5) . . ?
C2 N1 C3A 28.5(5) . . ?
C1 N1 C1A 77.9(5) . . ?
C2 N1 C1A 132.5(4) . . ?
C3A N1 C1A 109.7(7) . . ?
C1 N1 C3 108.8(2) . . ?
C2 N1 C3 108.8(2) . . ?
C3A N1 C3 81.3(6) . . ?
C1A N1 C3 32.9(4) . . ?
C1 N1 C2A 31.8(4) . . ?
C2 N1 C2A 81.0(5) . . ?
C3A N1 C2A 105.1(7) . . ?
C1A N1 C2A 106.6(6) . . ?
C3 N1 C2A 132.0(4) . . ?
C1 N1 Zr1 110.07(15) . . ?
C2 N1 Zr1 108.68(18) . . ?
C3A N1 Zr1 112.9(5) . . ?
C1A N1 Zr1 111.5(4) . . ?
C3 N1 Zr1 109.90(16) . . ?
C2A N1 Zr1 110.7(4) . . ?
O1 C11 C12 122.8(4) . . ?
O1 C11 C16 117.5(3) . . ?
C12 C11 C16 119.7(4) . . ?
O1A C11A C16A 119.3(8) . . ?
O1A C11A C12A 116.2(13) . . ?
C16A C11A C12A 124.4(14) . . ?
C13 C12 C11 118.1(6) . . ?
C13 C12 C17 121.6(7) . . ?
C11 C12 C17 120.3(7) . . ?
C17 C12A C11A 126(2) . . ?
C17 C12A C13A 121(2) . . ?
C11A C12A C13A 112(2) . . ?
C12 C13 C14 124.6(7) . . ?
C14A C13A C12A 123(2) . . ?
C15 C14 C13 117.2(6) . . ?
C15 C14 C18 123.1(6) . . ?
C13 C14 C18 119.7(6) . . ?
C18 C14A C13A 122(2) . . ?
C18 C14A C15A 124.6(19) . . ?
C13A C14A C15A 113(2) . . ?
C14 C15 C16 121.1(4) . . ?
C16A C15A C14A 124.4(12) . . ?
C15 C16 C11 119.1(3) . . ?
C15 C16 C1 120.9(3) . . ?
C11 C16 C1 120.0(3) . . ?
C11A C16A C15A 121.8(8) . . ?
C11A C16A C1A 119.0(8) . . ?
C15A C16A C1A 119.0(8) . . ?
C12A C17 C173 101.7(10) . . ?
C12A C17 C172 120.5(9) . . ?
C173 C17 C172 110.0(2) . . ?
C12A C17 C171 109.2(11) . . ?
C173 C17 C171 107.5(2) . . ?
C172 C17 C171 107.2(2) . . ?
C12A C17 C12 14.3(10) . . ?
C173 C17 C12 113.2(4) . . ?
C172 C17 C12 107.2(3) . . ?
C171 C17 C12 111.5(4) . . ?
C14A C18 C182 115.6(12) . . ?
C14A C18 C183 114.9(11) . . ?
C182 C18 C183 108.1(3) . . ?
C14A C18 C181 100.1(12) . . ?
C182 C18 C181 108.6(2) . . ?
C183 C18 C181 108.9(3) . . ?
C14A C18 C14 12.2(14) . . ?
C182 C18 C14 107.6(4) . . ?
C183 C18 C14 111.4(4) . . ?
C181 C18 C14 112.0(4) . . ?
N1 C1 C16 114.6(3) . . ?
N1 C1A C16A 115.8(7) . . ?
O2 C21 C26 117.1(3) . . ?
O2 C21 C22 121.0(3) . . ?
C26 C21 C22 121.9(3) . . ?
O2A C21A C26A 116.5(7) . . ?
O2A C21A C22A 122.3(8) . . ?
C26A C21A C22A 121.1(9) . . ?
C23 C22 C21 118.9(3) . . ?
C23 C22 C27 117.9(3) . . ?
C21 C22 C27 123.0(3) . . ?
C21A C22A C23A 107.7(11) . . ?
C21A C22A C27 117.3(9) . . ?
C23A C22A C27 129.5(11) . . ?
C22 C23 C24 119.2(5) . . ?
C24A C23A C22A 133.6(19) . . ?
C25 C24 C23 119.8(4) . . ?
C25 C24 C28 119.0(4) . . ?
C23 C24 C28 121.2(4) . . ?
C23A C24A C28 128.9(16) . . ?
C23A C24A C25A 110.1(16) . . ?
C28 C24A C25A 119.5(12) . . ?
C24 C25 C26 120.8(3) . . ?
C26A C25A C24A 123.2(10) . . ?
C21 C26 C25 119.3(3) . . ?
C21 C26 C2 120.8(3) . . ?
C25 C26 C2 119.9(3) . . ?
C25A C26A C21A 118.7(8) . . ?
C25A C26A C2A 120.7(8) . . ?
C21A C26A C2A 120.5(8) . . ?
C273 C27 C22 112.7(2) . . ?
C273 C27 C271 107.1(2) . . ?
C22 C27 C271 106.8(3) . . ?
C273 C27 C272 107.6(3) . . ?
C22 C27 C272 112.9(2) . . ?
C271 C27 C272 109.6(3) . . ?
C273 C27 C22A 106.2(5) . . ?
C22 C27 C22A 20.6(4) . . ?
C271 C27 C22A 126.8(5) . . ?
C272 C27 C22A 98.3(5) . . ?
C24A C28 C282 121.5(6) . . ?
C24A C28 C283 109.9(7) . . ?
C282 C28 C283 108.6(2) . . ?
C24A C28 C281 98.0(6) . . ?
C282 C28 C281 108.9(3) . . ?
C283 C28 C281 109.1(3) . . ?
C24A C28 C24 16.1(6) . . ?
C282 C28 C24 106.7(3) . . ?
C283 C28 C24 112.8(3) . . ?
C281 C28 C24 110.6(3) . . ?
N1 C2 C26 113.4(3) . . ?
C26A C2A N1 115.5(7) . . ?
O3 C31 C36 117.8(3) . . ?
O3 C31 C32 119.8(3) . . ?
C36 C31 C32 122.3(3) . . ?
O3A C31A C36A 117.5(9) . . ?
O3A C31A C32A 129.4(16) . . ?
C36A C31A C32A 111.4(14) . . ?
C33 C32 C31 116.4(6) . . ?
C33 C32 C37 120.9(5) . . ?
C31 C32 C37 122.5(4) . . ?
C33A C32A C31A 120(2) . . ?
C33A C32A C37 130(3) . . ?
C31A C32A C37 106(3) . . ?
C32 C33 C34 122.7(8) . . ?
C34A C33A C32A 127(3) . . ?
C35 C34 C33 116.4(7) . . ?
C35 C34 C38 123.1(6) . . ?
C33 C34 C38 120.5(8) . . ?
C33A C34A C35A 122(3) . . ?
C33A C34A C38 114(3) . . ?
C35A C34A C38 123(3) . . ?
C34 C35 C36 122.6(4) . . ?
C34A C35A C36A 118.0(17) . . ?
C31 C36 C35 119.5(3) . . ?
C31 C36 C3 120.2(3) . . ?
C35 C36 C3 120.2(3) . . ?
C35A C36A C31A 119.5(9) . . ?
C35A C36A C3A 120.4(9) . . ?
C31A C36A C3A 120.1(8) . . ?
C32 C37 C373 111.3(3) . . ?
C32 C37 C371 111.0(2) . . ?
C373 C37 C371 107.8(2) . . ?
C32 C37 C372 108.8(3) . . ?
C373 C37 C372 110.7(2) . . ?
C371 C37 C372 107.2(2) . . ?
C32 C37 C32A 5.2(15) . . ?
C373 C37 C32A 108.9(14) . . ?
C371 C37 C32A 108.1(17) . . ?
C372 C37 C32A 113.9(13) . . ?
C34 C38 C383 113.0(4) . . ?
C34 C38 C382 111.4(4) . . ?
C383 C38 C382 108.1(3) . . ?
C34 C38 C381 106.7(4) . . ?
C383 C38 C381 110.1(4) . . ?
C382 C38 C381 107.3(3) . . ?
C34 C38 C34A 15.5(11) . . ?
C383 C38 C34A 111.5(13) . . ?
C382 C38 C34A 98.5(10) . . ?
C381 C38 C34A 120.1(12) . . ?
C36 C3 N1 115.1(2) . . ?
N1 C3A C36A 111.6(8) . . ?
C43A C41 O4 116.9(5) . . ?
C43A C41 C42 124.7(6) . . ?
O4 C41 C42 113.6(4) . . ?
C43A C41 C43B 76.8(8) . . ?
O4 C41 C43B 108.6(5) . . ?
C42 C41 C43B 107.4(8) . . ?
C500 C501 C502 109.4(7) . . ?
C503 C502 C501 124.1(8) . . ?
C502 C503 C504 128.8(9) . . ?
C505 C504 C503 132.8(11) . . ?

loop_
_geom_bond_atom_site_label_1
_geom_bond_atom_site_label_2
_geom_bond_distance
_geom_bond_site_symmetry_2
_geom_bond_publ_flag
Zr1 O4 1.9164(18) . ?
Zr1 O3A 1.938(7) . ?
Zr1 O1A 1.947(7) . ?
Zr1 O2 1.949(2) . ?
Zr1 O1 1.967(2) . ?
Zr1 O3 1.993(2) . ?
Zr1 O2A 2.041(6) . ?
Zr1 N1 2.4424(19) . ?
O1 C11 1.368(4) . ?
O1A C11A 1.356(12) . ?
O2 C21 1.362(4) . ?
O2A C21A 1.380(11) . ?
O3 C31 1.360(4) . ?
O3A C31A 1.353(12) . ?
O4 C41 1.402(4) . ?
N1 C1 1.475(4) . ?
N1 C2 1.482(4) . ?
N1 C3A 1.484(11) . ?
N1 C1A 1.486(9) . ?
N1 C3 1.505(3) . ?
N1 C2A 1.579(9) . ?
C11 C12 1.381(10) . ?
C11 C16 1.401(4) . ?
C11A C16A 1.362(13) . ?
C11A C12A 1.53(3) . ?
C12 C13 1.336(15) . ?
C12 C17 1.579(7) . ?
C12A C17 1.45(3) . ?
C12A C13A 1.55(5) . ?
C13 C14 1.385(14) . ?
C13A C14A 1.50(5) . ?
C14 C15 1.353(9) . ?
C14 C18 1.574(6) . ?
C14A C18 1.33(3) . ?
C14A C15A 1.52(3) . ?
C15 C16 1.392(4) . ?
C15A C16A 1.387(12) . ?
C16 C1 1.507(5) . ?
C16A C1A 1.508(13) . ?
C17 C173 1.522(4) . ?
C17 C172 1.530(4) . ?
C17 C171 1.539(4) . ?
C18 C182 1.524(5) . ?
C18 C183 1.526(4) . ?
C18 C181 1.545(5) . ?
C21 C26 1.389(5) . ?
C21 C22 1.415(5) . ?
C21A C26A 1.391(12) . ?
C21A C22A 1.417(14) . ?
C22 C23 1.405(7) . ?
C22 C27 1.532(4) . ?
C22A C23A 1.45(2) . ?
C22A C27 1.613(12) . ?
C23 C24 1.441(6) . ?
C23A C24A 1.23(3) . ?
C24 C25 1.396(5) . ?
C24 C28 1.574(5) . ?
C24A C28 1.422(17) . ?
C24A C25A 1.426(18) . ?
C25 C26 1.398(4) . ?
C25A C26A 1.380(12) . ?
C26 C2 1.501(5) . ?
C26A C2A 1.458(13) . ?
C27 C273 1.530(4) . ?
C27 C271 1.534(5) . ?
C27 C272 1.534(4) . ?
C28 C282 1.519(4) . ?
C28 C283 1.519(4) . ?
C28 C281 1.541(4) . ?
C31 C36 1.393(5) . ?
C31 C32 1.429(6) . ?
C31A C36A 1.411(14) . ?
C31A C32A 1.49(5) . ?
C32 C33 1.406(10) . ?
C32 C37 1.503(6) . ?
C32A C33A 1.25(5) . ?
C32A C37 1.80(3) . ?
C33 C34 1.464(13) . ?
C33A C34A 1.14(4) . ?
C34 C35 1.396(10) . ?
C34 C38 1.493(9) . ?
C34A C35A 1.37(3) . ?
C34A C38 1.66(3) . ?
C35 C36 1.398(4) . ?
C35A C36A 1.384(12) . ?
C36 C3 1.501(5) . ?
C36A C3A 1.488(16) . ?
C37 C373 1.516(4) . ?
C37 C371 1.535(4) . ?
C37 C372 1.543(4) . ?
C38 C383 1.512(5) . ?
C38 C382 1.540(5) . ?
C38 C381 1.551(6) . ?
C41 C43A 1.273(12) . ?
C41 C42 1.403(7) . ?
C41 C43B 1.420(12) . ?
C500 C501 1.375(8) . ?
C501 C502 1.540(9) . ?
C502 C503 1.352(9) . ?
C503 C504 1.375(10) . ?
C504 C505 1.336(11) . ?
